data_4506670
loop_
_publ_author_name
'Sun, Xiao-Li'
'Wang, Zhi-Jie'
'Zang, Shuang-Quan'
'Song, Wen-Chao'
'Du, Chen-Xia'

_publ_section_title
;
 A Series of Cd(II) and Zn(II) Coordination Polymers with Helical
 Subunits Assembled from a Versatile 3-(4-hydroxypyridinium-1-yl)
 Phthalic Acid and N-Donor Ancillary Coligands
;
_journal_issue 9
_journal_name_full 'Crystal Growth &amp; Design'
_journal_page_first 4431
_journal_paper_doi 10.1021/cg300612k
_journal_volume 12
_journal_year 2012
_chemical_formula_moiety 'C23 H21 Cd N5 O5, H2 O '
_chemical_formula_sum 'C23 H23 Cd N5 O6'
_chemical_formula_weight 577.86
_chemical_name_systematic
; 
 ? 
;
_space_group_IT_number 29
_symmetry_cell_setting orthorhombic
_symmetry_space_group_name_Hall 'P 2c -2ac'
_symmetry_space_group_name_H-M 'P c a 21'
_atom_sites_solution_hydrogens geom
_atom_sites_solution_primary direct
_atom_sites_solution_secondary difmap
_audit_creation_method SHELXL-97
_cell_angle_alpha 90.00
_cell_angle_beta 90.00
_cell_angle_gamma 90.00
_cell_formula_units_Z 4
_cell_length_a 17.459(2)
_cell_length_b 12.6894(18)
_cell_length_c 10.8705(11)
_cell_measurement_reflns_used 1385
_cell_measurement_temperature 296(2)
_cell_measurement_theta_max 29.0804
_cell_measurement_theta_min 2.9867
_cell_volume 2408.3(5)
_computing_cell_refinement 'Bruker FRAMBO'
_computing_data_collection 'Bruker FRAMBO'
_computing_data_reduction 'Bruker SAINT'
_computing_molecular_graphics 'Bruker SHELXTL'
_computing_publication_material 'Bruker SHELXTL'
_computing_structure_refinement 'SHELXL-97 (Sheldrick, 1997)'
_computing_structure_solution 'SHELXS-97 (Sheldrick, 1990)'
_diffrn_ambient_temperature 296(2)
_diffrn_measured_fraction_theta_full 0.996
_diffrn_measured_fraction_theta_max 0.996
_diffrn_measurement_device_type 'multiwire proportional'
_diffrn_measurement_method 'phi and omega scans'
_diffrn_radiation_monochromator graphite
_diffrn_radiation_source 'fine-focus sealed tube'
_diffrn_radiation_type MoK\a
_diffrn_radiation_wavelength 0.71073
_diffrn_reflns_av_R_equivalents 0.0541
_diffrn_reflns_av_sigmaI/netI 0.0977
_diffrn_reflns_limit_h_max 20
_diffrn_reflns_limit_h_min -16
_diffrn_reflns_limit_k_max 10
_diffrn_reflns_limit_k_min -15
_diffrn_reflns_limit_l_max 12
_diffrn_reflns_limit_l_min -11
_diffrn_reflns_number 5261
_diffrn_reflns_theta_full 24.99
_diffrn_reflns_theta_max 24.99
_diffrn_reflns_theta_min 2.99
_exptl_absorpt_coefficient_mu 0.955
_exptl_absorpt_correction_T_max 1.00000
_exptl_absorpt_correction_T_min 0.96383
_exptl_absorpt_correction_type multi-scan
_exptl_absorpt_process_details 'SADABS(Bruker, 2009)'
_exptl_crystal_density_diffrn 1.594
_exptl_crystal_density_method 'not measured'
_exptl_crystal_F_000 1168
_exptl_crystal_size_max 0.20
_exptl_crystal_size_mid 0.18
_exptl_crystal_size_min 0.18
_refine_diff_density_max 0.853
_refine_diff_density_min -0.577
_refine_diff_density_rms 0.093
_refine_ls_abs_structure_details 'Flack H D (1983), Acta Cryst. A39, 876-881'
_refine_ls_abs_structure_Flack 0.04(3)
_refine_ls_extinction_method none
_refine_ls_goodness_of_fit_ref 1.001
_refine_ls_hydrogen_treatment constr
_refine_ls_matrix_type full
_refine_ls_number_parameters 316
_refine_ls_number_reflns 3289
_refine_ls_number_restraints 1
_refine_ls_restrained_S_all 1.001
_refine_ls_R_factor_all 0.0857
_refine_ls_R_factor_gt 0.0523
_refine_ls_shift/su_max 0.000
_refine_ls_shift/su_mean 0.000
_refine_ls_structure_factor_coef Fsqd
_refine_ls_weighting_details 'calc w=1/[\s^2^(Fo^2^)+(0.0110P)^2^+0.0000P] where P=(Fo^2^+2Fc^2^)/3'
_refine_ls_weighting_scheme calc
_refine_ls_wR_factor_gt 0.0632
_refine_ls_wR_factor_ref 0.0687
_reflns_number_gt 2334
_reflns_number_total 3289
_reflns_threshold_expression >2sigma(I)
_cod_data_source_file cg300612k_si_002.cif
_cod_data_source_block 2
_cod_original_cell_volume 2408.4(5)
_cod_database_code 4506670

loop_
_symmetry_equiv_pos_as_xyz
'x, y, z'
'-x, -y, z+1/2'
'x+1/2, -y, z'
'-x+1/2, y, z+1/2'

loop_
_atom_site_label
_atom_site_type_symbol
_atom_site_fract_x
_atom_site_fract_y
_atom_site_fract_z
_atom_site_U_iso_or_equiv
_atom_site_adp_type
_atom_site_occupancy
_atom_site_symmetry_multiplicity
_atom_site_calc_flag
_atom_site_refinement_flags
O3 O 0.0346(4) 0.0365(5) 0.4815(5) 0.058(2) Uani 1 1 d .
O4 O -0.0016(4) 0.0588(6) 0.2899(6) 0.050(2) Uani 1 1 d .
C2 C 0.0238(5) 0.0912(8) 0.3904(8) 0.032(3) Uani 1 1 d .
N5 N 0.4270(4) -0.2045(6) 0.9569(6) 0.041(2) Uani 1 1 d .
C22 C 0.3755(5) -0.2804(7) 0.9241(7) 0.048(3) Uani 1 1 d .
H22 H 0.3715 -0.3094 0.8458 0.057 Uiso 1 1 calc R
C23 C 0.3309(5) -0.3076(8) 1.0208(9) 0.052(3) Uani 1 1 d .
H23 H 0.2917 -0.3572 1.0222 0.062 Uiso 1 1 calc R
C21 C 0.4133(5) -0.1862(8) 1.0726(8) 0.046(3) Uani 1 1 d .
H21 H 0.4398 -0.1373 1.1199 0.056 Uiso 1 1 calc R
N4 N 0.3559(4) -0.2471(6) 1.1154(7) 0.044(2) Uani 1 1 d .
C20 C 0.3220(6) -0.2464(8) 1.2408(8) 0.064(3) Uani 1 1 d .
H20A H 0.2769 -0.2909 1.2411 0.077 Uiso 1 1 calc R
H20B H 0.3587 -0.2764 1.2980 0.077 Uiso 1 1 calc R
Cd1 Cd 0.01466(2) 0.11270(4) 0.85403(6) 0.03161(14) Uani 1 1 d .
N2 N 0.1139(4) 0.1235(6) 0.9848(6) 0.036(2) Uani 1 1 d .
O1 O 0.0998(4) 0.1750(5) 0.6987(5) 0.0407(18) Uani 1 1 d .
O2 O -0.0245(4) 0.1906(5) 0.6637(5) 0.0450(16) Uani 1 1 d .
C3 C 0.0604(4) 0.2553(6) 0.5129(7) 0.028(2) Uani 1 1 d .
C7 C 0.1012(7) 0.4126(8) 0.4041(9) 0.044(3) Uani 1 1 d .
H7 H 0.1176 0.4823 0.4067 0.052 Uiso 1 1 calc R
C8 C 0.0896(4) 0.3562(7) 0.5124(7) 0.032(2) Uani 1 1 d .
C4 C 0.0483(5) 0.2064(7) 0.3978(7) 0.029(2) Uani 1 1 d .
C1 C 0.0446(5) 0.1989(7) 0.6317(7) 0.031(2) Uani 1 1 d .
N1 N 0.1119(4) 0.4059(5) 0.6265(6) 0.0322(17) Uani 1 1 d .
N3 N 0.1907(4) 0.0828(6) 1.1379(6) 0.045(2) Uani 1 1 d .
C16 C 0.1262(5) 0.0603(7) 1.0780(8) 0.039(2) Uani 1 1 d .
H16 H 0.0934 0.0057 1.1000 0.046 Uiso 1 1 calc R
C11 C 0.1643(4) 0.4875(6) 0.8530(13) 0.046(2) Uani 1 1 d .
C12 C 0.0860(5) 0.4608(7) 0.8302(9) 0.052(3) Uani 1 1 d .
H12 H 0.0504 0.4695 0.8930 0.062 Uiso 1 1 calc R
C10 C 0.2134(6) 0.4703(9) 0.7493(9) 0.053(3) Uani 1 1 d .
H10 H 0.2651 0.4870 0.7558 0.063 Uiso 1 1 calc R
C13 C 0.0617(5) 0.4231(7) 0.7196(7) 0.047(3) Uani 1 1 d .
H13 H 0.0100 0.4089 0.7078 0.056 Uiso 1 1 calc R
C9 C 0.1872(5) 0.4312(7) 0.6444(7) 0.040(2) Uani 1 1 d .
H9 H 0.2216 0.4206 0.5801 0.048 Uiso 1 1 calc R
C14 C 0.1759(6) 0.1892(8) 0.9839(9) 0.057(3) Uani 1 1 d .
H14 H 0.1838 0.2430 0.9272 0.068 Uiso 1 1 calc R
C15 C 0.2239(5) 0.1655(8) 1.0762(10) 0.062(3) Uani 1 1 d .
H15 H 0.2701 0.1983 1.0946 0.074 Uiso 1 1 calc R
C6 C 0.0881(6) 0.3635(8) 0.2929(9) 0.045(3) Uani 1 1 d .
H6 H 0.0983 0.3988 0.2198 0.055 Uiso 1 1 calc R
C5 C 0.0599(5) 0.2622(7) 0.2898(8) 0.037(3) Uani 1 1 d .
H5 H 0.0485 0.2309 0.2146 0.044 Uiso 1 1 calc R
O5 O 0.1880(4) 0.5206(6) 0.9528(6) 0.068(2) Uani 1 1 d .
C17 C 0.2227(6) 0.0264(8) 1.2422(8) 0.064(3) Uani 1 1 d .
H17A H 0.1844 0.0200 1.3064 0.077 Uiso 1 1 calc R
H17B H 0.2659 0.0653 1.2753 0.077 Uiso 1 1 calc R
C19 C 0.2999(6) -0.1371(9) 1.2850(9) 0.078(4) Uani 1 1 d .
H19B H 0.2752 -0.1428 1.3647 0.094 Uiso 1 1 calc R
H19A H 0.3459 -0.0950 1.2951 0.094 Uiso 1 1 calc R
C18 C 0.2493(5) -0.0848(10) 1.2014(8) 0.077(4) Uani 1 1 d .
H18B H 0.2044 -0.1286 1.1897 0.093 Uiso 1 1 calc R
H18A H 0.2747 -0.0786 1.1224 0.093 Uiso 1 1 calc R
O1W O 0.1237(3) 0.6276(6) 0.1390(6) 0.086(3) Uani 1 1 d .
H1WB H 0.0949 0.6816 0.1462 0.129 Uiso 1 1 d R
H1WA H 0.1660 0.6073 0.1085 0.129 Uiso 1 1 d R

loop_
_atom_site_aniso_label
_atom_site_aniso_U_11
_atom_site_aniso_U_22
_atom_site_aniso_U_33
_atom_site_aniso_U_23
_atom_site_aniso_U_13
_atom_site_aniso_U_12
O3 0.101(6) 0.033(4) 0.040(4) 0.008(3) -0.025(4) -0.020(4)
O4 0.080(6) 0.043(5) 0.026(4) 0.005(4) -0.008(4) -0.009(4)
C2 0.034(6) 0.039(7) 0.024(6) -0.001(4) 0.002(4) 0.004(5)
N5 0.049(5) 0.045(6) 0.028(4) -0.008(4) -0.006(4) -0.001(4)
C22 0.062(7) 0.041(7) 0.040(5) -0.005(5) -0.005(5) -0.004(6)
C23 0.060(7) 0.033(7) 0.062(7) -0.005(6) 0.004(6) -0.015(5)
C21 0.060(7) 0.032(7) 0.047(6) -0.013(5) -0.003(5) -0.019(6)
N4 0.051(5) 0.039(6) 0.042(4) -0.003(4) 0.016(4) -0.003(4)
C20 0.089(8) 0.049(8) 0.054(6) 0.001(5) 0.027(6) 0.000(7)
Cd1 0.0394(3) 0.0287(3) 0.0268(2) 0.0016(5) 0.0013(7) -0.0028(3)
N2 0.047(5) 0.027(6) 0.034(4) 0.001(4) -0.009(4) -0.001(4)
O1 0.043(4) 0.038(5) 0.041(4) 0.010(4) -0.011(3) -0.008(4)
O2 0.035(4) 0.054(5) 0.046(4) 0.016(3) 0.002(3) -0.005(4)
C3 0.027(5) 0.031(6) 0.024(5) -0.004(4) 0.004(4) -0.005(4)
C7 0.065(7) 0.021(7) 0.045(6) -0.002(5) 0.010(5) -0.011(6)
C8 0.034(5) 0.040(7) 0.022(4) -0.002(4) 0.006(4) -0.009(4)
C4 0.041(5) 0.017(6) 0.029(5) 0.000(4) 0.002(3) 0.003(5)
C1 0.036(5) 0.027(6) 0.029(5) -0.006(4) 0.001(5) 0.003(4)
N1 0.034(4) 0.023(5) 0.039(4) -0.007(3) 0.003(3) -0.008(3)
N3 0.043(5) 0.051(6) 0.040(5) -0.005(4) -0.006(4) 0.009(4)
C16 0.048(6) 0.029(7) 0.039(5) -0.003(5) 0.004(5) -0.003(5)
C11 0.059(6) 0.034(5) 0.046(5) -0.018(8) -0.013(10) 0.017(4)
C12 0.057(6) 0.057(6) 0.040(7) -0.017(5) 0.006(5) 0.005(5)
C10 0.032(6) 0.069(9) 0.058(7) -0.020(6) -0.014(5) 0.005(5)
C13 0.039(5) 0.052(8) 0.050(5) -0.021(5) 0.002(5) -0.009(5)
C9 0.031(5) 0.043(7) 0.045(6) -0.004(5) 0.002(4) -0.005(4)
C14 0.062(7) 0.047(8) 0.061(7) 0.014(6) -0.008(6) -0.016(6)
C15 0.047(7) 0.041(8) 0.096(9) 0.005(6) -0.022(7) -0.013(5)
C6 0.065(8) 0.043(9) 0.029(6) 0.014(6) 0.005(5) -0.002(6)
C5 0.051(6) 0.026(7) 0.033(5) 0.000(5) -0.003(5) -0.004(5)
O5 0.077(6) 0.078(6) 0.049(4) -0.027(4) -0.028(4) 0.017(5)
C17 0.085(8) 0.058(9) 0.050(6) 0.011(5) -0.013(6) 0.012(7)
C19 0.096(8) 0.080(11) 0.059(6) 0.020(7) 0.008(6) 0.017(7)
C18 0.071(7) 0.103(12) 0.058(7) 0.006(7) 0.005(6) 0.033(7)
O1W 0.077(5) 0.110(8) 0.072(5) -0.026(5) 0.011(4) 0.041(5)

loop_
_atom_type_symbol
_atom_type_description
_atom_type_scat_dispersion_real
_atom_type_scat_dispersion_imag
_atom_type_scat_source
C C 0.0033 0.0016 'International Tables Vol C Tables 4.2.6.8 and 6.1.1.4'
H H 0.0000 0.0000 'International Tables Vol C Tables 4.2.6.8 and 6.1.1.4'
N N 0.0061 0.0033 'International Tables Vol C Tables 4.2.6.8 and 6.1.1.4'
O O 0.0106 0.0060 'International Tables Vol C Tables 4.2.6.8 and 6.1.1.4'
Cd Cd -0.8075 1.2024 'International Tables Vol C Tables 4.2.6.8 and 6.1.1.4'

loop_
_geom_angle_atom_site_label_1
_geom_angle_atom_site_label_2
_geom_angle_atom_site_label_3
_geom_angle
_geom_angle_site_symmetry_1
_geom_angle_site_symmetry_3
C2 O3 Cd1 85.8(6) . 2_554
C2 O4 Cd1 94.7(7) . 2_554
O3 C2 O4 125.2(11) . .
O3 C2 C4 117.2(9) . .
O4 C2 C4 117.5(7) . .
O3 C2 Cd1 67.3(6) . 2_554
O4 C2 Cd1 57.9(6) . 2_554
C4 C2 Cd1 174.3(6) . 2_554
C21 N5 C22 104.9(7) . .
C21 N5 Cd1 121.2(7) . 3
C22 N5 Cd1 133.8(5) . 3
C23 C22 N5 110.9(8) . .
C23 C22 H22 124.6 . .
N5 C22 H22 124.6 . .
C22 C23 N4 105.0(8) . .
C22 C23 H23 127.5 . .
N4 C23 H23 127.5 . .
N5 C21 N4 111.5(8) . .
N5 C21 H21 124.2 . .
N4 C21 H21 124.2 . .
C21 N4 C23 107.6(7) . .
C21 N4 C20 127.5(8) . .
C23 N4 C20 124.8(8) . .
C19 C20 N4 113.4(8) . .
C19 C20 H20A 108.9 . .
N4 C20 H20A 108.9 . .
C19 C20 H20B 108.9 . .
N4 C20 H20B 108.9 . .
H20A C20 H20B 107.7 . .
N2 Cd1 N5 100.4(3) . 3_455
N2 Cd1 O4 109.0(3) . 2
N5 Cd1 O4 125.5(3) 3_455 2
N2 Cd1 O1 86.9(2) . .
N5 Cd1 O1 127.7(2) 3_455 .
O4 Cd1 O1 99.3(2) 2 .
N2 Cd1 O2 137.9(2) . .
N5 Cd1 O2 91.2(2) 3_455 .
O4 Cd1 O2 95.8(2) 2 .
O1 Cd1 O2 55.2(2) . .
N2 Cd1 O3 87.8(3) . 2
N5 Cd1 O3 83.2(2) 3_455 2
O4 Cd1 O3 54.3(2) 2 2
O1 Cd1 O3 149.1(2) . 2
O2 Cd1 O3 134.0(2) . 2
N2 Cd1 C2 99.1(3) . 2
N5 Cd1 C2 104.9(3) 3_455 2
O4 Cd1 C2 27.41(19) 2 2
O1 Cd1 C2 125.1(3) . 2
O2 Cd1 C2 116.8(2) . 2
O3 Cd1 C2 26.9(2) 2 2
C16 N2 C14 104.4(8) . .
C16 N2 Cd1 125.4(7) . .
C14 N2 Cd1 130.1(7) . .
C1 O1 Cd1 90.7(5) . .
C1 O2 Cd1 90.0(5) . .
C8 C3 C4 117.4(8) . .
C8 C3 C1 120.9(8) . .
C4 C3 C1 121.7(8) . .
C6 C7 C8 119.0(8) . .
C6 C7 H7 120.5 . .
C8 C7 H7 120.5 . .
C3 C8 C7 122.3(8) . .
C3 C8 N1 120.1(7) . .
C7 C8 N1 117.5(8) . .
C5 C4 C3 120.3(8) . .
C5 C4 C2 119.0(7) . .
C3 C4 C2 120.7(8) . .
O1 C1 O2 124.0(8) . .
O1 C1 C3 118.5(8) . .
O2 C1 C3 117.0(7) . .
C13 N1 C9 118.5(7) . .
C13 N1 C8 122.5(6) . .
C9 N1 C8 118.9(6) . .
C16 N3 C15 106.4(7) . .
C16 N3 C17 127.0(9) . .
C15 N3 C17 126.5(8) . .
N3 C16 N2 112.7(8) . .
N3 C16 H16 123.7 . .
N2 C16 H16 123.7 . .
O5 C11 C10 122.9(8) . .
O5 C11 C12 123.6(11) . .
C10 C11 C12 113.5(10) . .
C13 C12 C11 122.3(9) . .
C13 C12 H12 118.9 . .
C11 C12 H12 118.9 . .
C9 C10 C11 121.9(9) . .
C9 C10 H10 119.1 . .
C11 C10 H10 119.1 . .
N1 C13 C12 120.9(8) . .
N1 C13 H13 119.5 . .
C12 C13 H13 119.5 . .
C10 C9 N1 122.8(8) . .
C10 C9 H9 118.6 . .
N1 C9 H9 118.6 . .
C15 C14 N2 110.7(9) . .
C15 C14 H14 124.7 . .
N2 C14 H14 124.7 . .
C14 C15 N3 105.8(8) . .
C14 C15 H15 127.1 . .
N3 C15 H15 127.1 . .
C5 C6 C7 120.2(8) . .
C5 C6 H6 119.9 . .
C7 C6 H6 119.9 . .
C4 C5 C6 120.5(8) . .
C4 C5 H5 119.7 . .
C6 C5 H5 119.7 . .
N3 C17 C18 109.9(8) . .
N3 C17 H17A 109.7 . .
C18 C17 H17A 109.7 . .
N3 C17 H17B 109.7 . .
C18 C17 H17B 109.7 . .
H17A C17 H17B 108.2 . .
C18 C19 C20 112.3(9) . .
C18 C19 H19B 109.1 . .
C20 C19 H19B 109.1 . .
C18 C19 H19A 109.1 . .
C20 C19 H19A 109.1 . .
H19B C19 H19A 107.9 . .
C19 C18 C17 115.2(9) . .
C19 C18 H18B 108.5 . .
C17 C18 H18B 108.5 . .
C19 C18 H18A 108.5 . .
C17 C18 H18A 108.5 . .
H18B C18 H18A 107.5 . .
H1WB O1W H1WA 142.3 . .

loop_
_geom_bond_atom_site_label_1
_geom_bond_atom_site_label_2
_geom_bond_distance
_geom_bond_site_symmetry_2
O3 C2 1.225(10) .
O3 Cd1 2.499(6) 2_554
O4 C2 1.248(9) .
O4 Cd1 2.297(7) 2_554
C2 C4 1.526(12) .
C2 Cd1 2.702(10) 2_554
N5 C21 1.302(9) .
N5 C22 1.365(10) .
N5 Cd1 2.225(7) 3
C22 C23 1.353(10) .
C22 H22 0.9300 .
C23 N4 1.355(10) .
C23 H23 0.9300 .
C21 N4 1.348(10) .
C21 H21 0.9300 .
N4 C20 1.486(10) .
C20 C19 1.518(13) .
C20 H20A 0.9700 .
C20 H20B 0.9700 .
Cd1 N2 2.246(7) .
Cd1 N5 2.225(7) 3_455
Cd1 O4 2.297(7) 2
Cd1 O1 2.384(6) .
Cd1 O2 2.392(5) .
Cd1 O3 2.499(6) 2
Cd1 C2 2.702(11) 2
N2 C16 1.309(10) .
N2 C14 1.366(11) .
O1 C1 1.246(9) .
O2 C1 1.260(9) .
C3 C8 1.378(10) .
C3 C4 1.412(10) .
C3 C1 1.503(10) .
C7 C6 1.379(10) .
C7 C8 1.393(11) .
C7 H7 0.9300 .
C8 N1 1.445(9) .
C4 C5 1.385(10) .
N1 C13 1.356(9) .
N1 C9 1.368(8) .
N3 C16 1.332(9) .
N3 C15 1.374(11) .
N3 C17 1.453(10) .
C16 H16 0.9300 .
C11 O5 1.234(13) .
C11 C10 1.433(14) .
C11 C12 1.431(9) .
C12 C13 1.361(11) .
C12 H12 0.9300 .
C10 C9 1.325(11) .
C10 H10 0.9300 .
C13 H13 0.9300 .
C9 H9 0.9300 .
C14 C15 1.341(11) .
C14 H14 0.9300 .
C15 H15 0.9300 .
C6 C5 1.377(12) .
C6 H6 0.9300 .
C5 H5 0.9300 .
C17 C18 1.550(13) .
C17 H17A 0.9700 .
C17 H17B 0.9700 .
C19 C18 1.430(11) .
C19 H19B 0.9700 .
C19 H19A 0.9700 .
C18 H18B 0.9700 .
C18 H18A 0.9700 .
O1W H1WB 0.8533 .
O1W H1WA 0.8499 .

loop_
_geom_torsion_atom_site_label_1
_geom_torsion_atom_site_label_2
_geom_torsion_atom_site_label_3
_geom_torsion_atom_site_label_4
_geom_torsion
_geom_torsion_site_symmetry_1
Cd1 O3 C2 O4 -0.5(11) 2_554
Cd1 O3 C2 C4 -176.2(7) 2_554
Cd1 O4 C2 O3 0.6(12) 2_554
Cd1 O4 C2 C4 176.2(7) 2_554
C21 N5 C22 C23 -0.1(11) .
Cd1 N5 C22 C23 -176.4(7) 3
N5 C22 C23 N4 -0.2(11) .
C22 N5 C21 N4 0.3(11) .
Cd1 N5 C21 N4 177.2(6) 3
N5 C21 N4 C23 -0.4(12) .
N5 C21 N4 C20 -177.6(8) .
C22 C23 N4 C21 0.3(11) .
C22 C23 N4 C20 177.6(8) .
C21 N4 C20 C19 50.1(13) .
C23 N4 C20 C19 -126.6(10) .
N5 Cd1 N2 C16 85.6(7) 3_455
O4 Cd1 N2 C16 -47.8(8) 2
O1 Cd1 N2 C16 -146.6(7) .
O2 Cd1 N2 C16 -170.7(6) .
O3 Cd1 N2 C16 3.0(7) 2
C2 Cd1 N2 C16 -21.5(8) 2
N5 Cd1 N2 C14 -98.6(8) 3_455
O4 Cd1 N2 C14 128.0(8) 2
O1 Cd1 N2 C14 29.2(8) .
O2 Cd1 N2 C14 5.1(10) .
O3 Cd1 N2 C14 178.8(8) 2
C2 Cd1 N2 C14 154.3(8) 2
N2 Cd1 O1 C1 -162.7(5) .
N5 Cd1 O1 C1 -61.8(6) 3_455
O4 Cd1 O1 C1 88.5(5) 2
O2 Cd1 O1 C1 -2.1(5) .
O3 Cd1 O1 C1 116.9(6) 2
C2 Cd1 O1 C1 98.4(5) 2
N2 Cd1 O2 C1 31.8(7) .
N5 Cd1 O2 C1 138.9(5) 3_455
O4 Cd1 O2 C1 -95.2(5) 2
O1 Cd1 O2 C1 2.1(5) .
O3 Cd1 O2 C1 -139.3(5) 2
C2 Cd1 O2 C1 -113.6(5) 2
C4 C3 C8 C7 5.2(13) .
C1 C3 C8 C7 -176.6(9) .
C4 C3 C8 N1 -172.6(7) .
C1 C3 C8 N1 5.5(11) .
C6 C7 C8 C3 -4.6(18) .
C6 C7 C8 N1 173.3(11) .
C8 C3 C4 C5 -5.0(13) .
C1 C3 C4 C5 176.9(9) .
C8 C3 C4 C2 173.9(7) .
C1 C3 C4 C2 -4.3(12) .
O3 C2 C4 C5 160.0(10) .
O4 C2 C4 C5 -16.0(14) .
Cd1 C2 C4 C5 19(7) 2_554
O3 C2 C4 C3 -18.9(13) .
O4 C2 C4 C3 165.1(9) .
Cd1 C2 C4 C3 -160(6) 2_554
Cd1 O1 C1 O2 4.0(9) .
Cd1 O1 C1 C3 174.8(7) .
Cd1 O2 C1 O1 -3.9(9) .
Cd1 O2 C1 C3 -174.9(7) .
C8 C3 C1 O1 -66.3(11) .
C4 C3 C1 O1 111.7(9) .
C8 C3 C1 O2 105.1(10) .
C4 C3 C1 O2 -76.8(11) .
C3 C8 N1 C13 -60.3(11) .
C7 C8 N1 C13 121.8(9) .
C3 C8 N1 C9 115.9(9) .
C7 C8 N1 C9 -62.0(11) .
C15 N3 C16 N2 -1.8(10) .
C17 N3 C16 N2 -177.6(8) .
C14 N2 C16 N3 1.4(10) .
Cd1 N2 C16 N3 178.0(5) .
O5 C11 C12 C13 -179.1(9) .
C10 C11 C12 C13 -0.2(14) .
O5 C11 C10 C9 177.6(9) .
C12 C11 C10 C9 -1.3(15) .
C9 N1 C13 C12 -2.6(13) .
C8 N1 C13 C12 173.7(8) .
C11 C12 C13 N1 2.1(15) .
C11 C10 C9 N1 0.9(16) .
C13 N1 C9 C10 1.1(13) .
C8 N1 C9 C10 -175.3(9) .
C16 N2 C14 C15 -0.4(11) .
Cd1 N2 C14 C15 -176.9(7) .
N2 C14 C15 N3 -0.6(12) .
C16 N3 C15 C14 1.4(11) .
C17 N3 C15 C14 177.2(8) .
C8 C7 C6 C5 4(2) .
C3 C4 C5 C6 4.3(16) .
C2 C4 C5 C6 -174.6(8) .
C7 C6 C5 C4 -3.5(19) .
C16 N3 C17 C18 67.6(12) .
C15 N3 C17 C18 -107.4(11) .
N4 C20 C19 C18 55.1(13) .
C20 C19 C18 C17 178.6(9) .
N3 C17 C18 C19 163.8(8) .
